data_7057254
loop_
_publ_author_name
'Meshkov, Ivan N.'
'Bulach, V\'eronique'
'Gorbunova, Yulia G.'
'Jouaiti, Abdelaziz'
'Sinelshchikova, Anna A.'
'Kyritsakas, Nathalie'
'Grigoriev, Mikhail S.'
'Tsivadze, Aslan Yu.'
'Hosseini, Mir Wais'

_publ_section_title
;
 Molecular brakes based on the Zn(ii) porphyrin dimer
;
_journal_issue 10
_journal_name_full 'New Journal of Chemistry'
_journal_page_first 7816
_journal_paper_doi 10.1039/C8NJ01219A
_journal_volume 42
_journal_year 2018
_chemical_formula_moiety 'C84 H58 N8 O2 S2 Zn2, C Cl4'
_chemical_formula_sum 'C85 H58 Cl4 N8 O2 S2 Zn2'
_chemical_formula_weight 1560.05
_space_group_crystal_system monoclinic
_space_group_IT_number 15
_space_group_name_Hall '-C 2yc'
_space_group_name_H-M_alt 'C 1 2/c 1'
_symmetry_space_group_name_Hall '-C 2yc'
_symmetry_space_group_name_H-M 'C 1 2/c 1'
_atom_sites_solution_hydrogens geom
_atom_sites_solution_primary dual
_audit_creation_date 2017-12-12
_audit_creation_method
;
Olex2 1.2
(compiled 2017.08.10 svn.r3458 for OlexSys, GUI svn.r5381)
;
_audit_update_record
;
2018-03-12 deposited with the CCDC.
2018-04-06 downloaded from the CCDC.
;
_cell_angle_alpha 90
_cell_angle_beta 91.548(4)
_cell_angle_gamma 90
_cell_formula_units_Z 4
_cell_length_a 27.288(2)
_cell_length_b 12.4967(9)
_cell_length_c 21.3304(15)
_cell_measurement_reflns_used 2844
_cell_measurement_temperature 100(2)
_cell_measurement_theta_max 20.34
_cell_measurement_theta_min 2.91
_cell_volume 7271.2(9)
_computing_molecular_graphics 'Olex2 (Dolomanov et al., 2009)'
_computing_publication_material 'Olex2 (Dolomanov et al., 2009)'
_computing_structure_refinement 'XL (Sheldrick, 2008)'
_computing_structure_solution 'ShelXT (Sheldrick, 2015)'
_diffrn_ambient_temperature 100(2)
_diffrn_detector_area_resol_mean 8
_diffrn_measured_fraction_theta_full 0.995
_diffrn_measured_fraction_theta_max 0.996
_diffrn_measurement_device_type 'Bruker KAPPA APEX II area-detector diffractometer'
_diffrn_measurement_method '\w and \f scans'
_diffrn_radiation_monochromator graphite
_diffrn_radiation_type MoK\a
_diffrn_radiation_wavelength 0.71073
_diffrn_reflns_av_R_equivalents 0.1268
_diffrn_reflns_av_unetI/netI 0.1347
_diffrn_reflns_Laue_measured_fraction_full 0.995
_diffrn_reflns_Laue_measured_fraction_max 0.996
_diffrn_reflns_limit_h_max 33
_diffrn_reflns_limit_h_min -35
_diffrn_reflns_limit_k_max 16
_diffrn_reflns_limit_k_min -13
_diffrn_reflns_limit_l_max 27
_diffrn_reflns_limit_l_min -27
_diffrn_reflns_number 40471
_diffrn_reflns_point_group_measured_fraction_full 0.995
_diffrn_reflns_point_group_measured_fraction_max 0.996
_diffrn_reflns_theta_full 25.242
_diffrn_reflns_theta_max 27.500
_diffrn_reflns_theta_min 4.076
_diffrn_source 'sealed tube'
_exptl_absorpt_coefficient_mu 0.920
_exptl_absorpt_correction_T_max 0.948
_exptl_absorpt_correction_T_min 0.824
_exptl_absorpt_correction_type multi-scan
_exptl_absorpt_process_details 'SADABS (Bruker, 2008)'
_exptl_crystal_colour red
_exptl_crystal_density_diffrn 1.425
_exptl_crystal_description block
_exptl_crystal_F_000 3200
_exptl_crystal_size_max 0.5
_exptl_crystal_size_mid 0.25
_exptl_crystal_size_min 0.06
_refine_diff_density_max 0.676
_refine_diff_density_min -0.548
_refine_diff_density_rms 0.086
_refine_ls_extinction_method none
_refine_ls_goodness_of_fit_ref 1.009
_refine_ls_hydrogen_treatment constr
_refine_ls_matrix_type full
_refine_ls_number_parameters 467
_refine_ls_number_reflns 8324
_refine_ls_number_restraints 0
_refine_ls_restrained_S_all 1.009
_refine_ls_R_factor_all 0.1671
_refine_ls_R_factor_gt 0.0701
_refine_ls_shift/su_max 0.000
_refine_ls_shift/su_mean 0.000
_refine_ls_structure_factor_coef Fsqd
_refine_ls_weighting_details 'w=1/[\s^2^(Fo^2^)+(0.0684P)^2^+8.0726P] where P=(Fo^2^+2Fc^2^)/3'
_refine_ls_weighting_scheme calc
_refine_ls_wR_factor_gt 0.1416
_refine_ls_wR_factor_ref 0.1775
_reflns_Friedel_coverage 0.000
_reflns_number_gt 4115
_reflns_number_total 8324
_reflns_threshold_expression 'I > 2\s(I)'
_cod_data_source_file c8nj01219a2.cif
_cod_data_source_block rmi1028
_cod_depositor_comments 'Adding full bibliography for 7057254--7057255.cif.'
_cod_original_cell_volume 7271.1(9)
_cod_database_code 7057254
_shelx_shelxl_version_number 2014/7
_shelx_space_group_comment
;
The symmetry employed for this shelxl refinement is uniquely defined
by the following loop, which should always be used as a source of
symmetry information in preference to the above space-group names.
They are only intended as comments.
;
_shelx_estimated_absorpt_t_max 0.947
_shelx_estimated_absorpt_t_min 0.656
_olex2_refinement_description
;
1. Fixed Uiso
 At 1.2 times of:
  All C(H) groups
 At 1.5 times of:
  All C(H,H,H) groups
2.a Aromatic/amide H refined with riding coordinates:
 C5(H5), C6(H6), C10(H10), C11(H11), C12(H12), C13(H13), C14(H14), C16(H16),
 C17(H17), C21(H21), C22(H22), C23(H23), C24(H24), C25(H25), C27(H27), C28(H28),
  C32(H32), C33(H33), C34(H34), C35(H35), C36(H36), C38(H38), C39(H39)
2.b Idealised Me refined as rotating group:
 C41(H41A,H41B,H41C), C42(H42A,H42B,H42C)
;
_olex2_submission_original_sample_id RMI1028_LT
_olex2_submission_special_instructions 'No special instructions were received'

loop_
_space_group_symop_operation_xyz
'x, y, z'
'-x, y, -z+1/2'
'x+1/2, y+1/2, z'
'-x+1/2, y+1/2, -z+1/2'
'-x, -y, -z'
'x, -y, z-1/2'
'-x+1/2, -y+1/2, -z'
'x+1/2, -y+1/2, z-1/2'

loop_
_atom_site_label
_atom_site_type_symbol
_atom_site_fract_x
_atom_site_fract_y
_atom_site_fract_z
_atom_site_U_iso_or_equiv
_atom_site_adp_type
_atom_site_occupancy
_atom_site_site_symmetry_order
_atom_site_calc_flag
_atom_site_refinement_flags_posn
_atom_site_refinement_flags_adp
_atom_site_refinement_flags_occupancy
Zn1 Zn 0.36904(2) 0.70929(5) 0.29015(2) 0.03194(18) Uani 1 1 d . . .
S1 S 0.43362(5) 0.68755(15) 0.17164(7) 0.0615(5) Uani 1 1 d . . .
O1 O 0.43275(12) 0.6694(3) 0.24162(15) 0.0406(9) Uani 1 1 d . . .
N1 N 0.39382(13) 0.6768(3) 0.38033(18) 0.0309(9) Uani 1 1 d . . .
N2 N 0.38284(14) 0.8702(3) 0.30564(17) 0.0323(10) Uani 1 1 d . . .
N3 N 0.32612(14) 0.7542(3) 0.21330(17) 0.0327(10) Uani 1 1 d . . .
N4 N 0.33786(14) 0.5601(3) 0.28649(18) 0.0334(10) Uani 1 1 d . . .
C1 C 0.42709(17) 0.8544(4) 0.4074(2) 0.0353(12) Uani 1 1 d . . .
C2 C 0.45743(18) 0.9135(4) 0.4509(2) 0.0384(13) Uani 1 1 d . . .
C3 C 0.48420(18) 0.9680(4) 0.4823(2) 0.0396(13) Uani 1 1 d . . .
C4 C 0.40978(17) 0.9136(4) 0.3546(2) 0.0358(12) Uani 1 1 d . . .
C5 C 0.4154(2) 1.0258(4) 0.3464(2) 0.0465(14) Uani 1 1 d . . .
H5 H 0.4327 1.0735 0.3737 0.056 Uiso 1 1 calc R . .
C6 C 0.3916(2) 1.0514(4) 0.2928(2) 0.0476(14) Uani 1 1 d . . .
H6 H 0.3887 1.1211 0.2754 0.057 Uiso 1 1 calc R . .
C7 C 0.37103(18) 0.9543(4) 0.2661(2) 0.0361(12) Uani 1 1 d . . .
C8 C 0.34298(18) 0.9477(4) 0.2105(2) 0.0373(13) Uani 1 1 d . . .
C9 C 0.3328(2) 1.0490(5) 0.1741(2) 0.0472(15) Uani 1 1 d . . .
C10 C 0.2847(3) 1.0878(5) 0.1701(3) 0.0544(16) Uani 1 1 d . . .
H10 H 0.2595 1.0510 0.1910 0.065 Uiso 1 1 calc R . .
C11 C 0.2734(3) 1.1787(5) 0.1362(3) 0.0666(19) Uani 1 1 d . . .
H11 H 0.2406 1.2038 0.1323 0.080 Uiso 1 1 calc R . .
C12 C 0.3110(3) 1.2322(6) 0.1081(3) 0.075(2) Uani 1 1 d . . .
H12 H 0.3036 1.2970 0.0866 0.090 Uiso 1 1 calc R . .
C13 C 0.3568(3) 1.1984(6) 0.1095(3) 0.077(2) Uani 1 1 d . . .
H13 H 0.3816 1.2367 0.0884 0.092 Uiso 1 1 calc R . .
C14 C 0.3684(3) 1.1011(6) 0.1441(3) 0.074(2) Uani 1 1 d . . .
H14 H 0.4010 1.0744 0.1456 0.089 Uiso 1 1 calc R . .
C15 C 0.32225(17) 0.8532(4) 0.1866(2) 0.0347(12) Uani 1 1 d . . .
C16 C 0.29435(18) 0.8467(4) 0.1279(2) 0.0388(13) Uani 1 1 d . . .
H16 H 0.2863 0.9040 0.1003 0.047 Uiso 1 1 calc R . .
C17 C 0.28226(18) 0.7438(4) 0.1206(2) 0.0407(13) Uani 1 1 d . . .
H17 H 0.2634 0.7148 0.0866 0.049 Uiso 1 1 calc R . .
C18 C 0.30253(17) 0.6844(4) 0.1727(2) 0.0332(12) Uani 1 1 d . . .
C19 C 0.29867(17) 0.5744(4) 0.1807(2) 0.0323(12) Uani 1 1 d . . .
C20 C 0.27509(18) 0.5140(4) 0.1268(2) 0.0372(13) Uani 1 1 d . . .
C21 C 0.29731(19) 0.5143(4) 0.0689(2) 0.0404(13) Uani 1 1 d . . .
H21 H 0.3284 0.5474 0.0646 0.049 Uiso 1 1 calc R . .
C22 C 0.2742(2) 0.4662(4) 0.0174(2) 0.0498(15) Uani 1 1 d . . .
H22 H 0.2898 0.4653 -0.0219 0.060 Uiso 1 1 calc R . .
C23 C 0.2292(2) 0.4203(5) 0.0231(2) 0.0590(17) Uani 1 1 d . . .
H23 H 0.2129 0.3907 -0.0128 0.071 Uiso 1 1 calc R . .
C24 C 0.2071(2) 0.4164(5) 0.0807(3) 0.0604(18) Uani 1 1 d . . .
H24 H 0.1767 0.3806 0.0849 0.073 Uiso 1 1 calc R . .
C25 C 0.2300(2) 0.4657(5) 0.1326(2) 0.0500(15) Uani 1 1 d . . .
H25 H 0.2145 0.4659 0.1719 0.060 Uiso 1 1 calc R . .
C26 C 0.31481(17) 0.5157(4) 0.2339(2) 0.0354(12) Uani 1 1 d . . .
C27 C 0.31007(18) 0.4032(4) 0.2425(2) 0.0403(13) Uani 1 1 d . . .
H27 H 0.2956 0.3544 0.2133 0.048 Uiso 1 1 calc R . .
C28 C 0.32965(18) 0.3781(4) 0.2990(2) 0.0372(12) Uani 1 1 d . . .
H28 H 0.3315 0.3088 0.3173 0.045 Uiso 1 1 calc R . .
C29 C 0.34737(17) 0.4767(4) 0.3265(2) 0.0322(12) Uani 1 1 d . . .
C30 C 0.37280(16) 0.4855(4) 0.3854(2) 0.0294(11) Uani 1 1 d . . .
C31 C 0.37927(18) 0.3855(4) 0.4227(2) 0.0364(12) Uani 1 1 d . . .
C32 C 0.33885(19) 0.3239(4) 0.4405(2) 0.0404(13) Uani 1 1 d . . .
H32 H 0.3067 0.3479 0.4296 0.048 Uiso 1 1 calc R . .
C33 C 0.3447(2) 0.2298(5) 0.4732(2) 0.0469(14) Uani 1 1 d . . .
H33 H 0.3167 0.1894 0.4845 0.056 Uiso 1 1 calc R . .
C34 C 0.3909(2) 0.1941(5) 0.4897(2) 0.0521(16) Uani 1 1 d . . .
H34 H 0.3950 0.1294 0.5126 0.063 Uiso 1 1 calc R . .
C35 C 0.4310(2) 0.2517(5) 0.4730(3) 0.0536(16) Uani 1 1 d . . .
H35 H 0.4629 0.2267 0.4843 0.064 Uiso 1 1 calc R . .
C36 C 0.4257(2) 0.3462(5) 0.4397(3) 0.0488(15) Uani 1 1 d . . .
H36 H 0.4540 0.3849 0.4282 0.059 Uiso 1 1 calc R . .
C37 C 0.39297(17) 0.5799(4) 0.4102(2) 0.0325(12) Uani 1 1 d . . .
C38 C 0.41621(17) 0.5898(4) 0.4716(2) 0.0361(12) Uani 1 1 d . . .
H38 H 0.4199 0.5348 0.5022 0.043 Uiso 1 1 calc R . .
C39 C 0.43158(18) 0.6912(4) 0.4773(2) 0.0396(13) Uani 1 1 d . . .
H39 H 0.4486 0.7214 0.5125 0.047 Uiso 1 1 calc R . .
C40 C 0.41746(17) 0.7463(4) 0.4201(2) 0.0341(12) Uani 1 1 d . . .
C41 C 0.4635(3) 0.8108(6) 0.1634(3) 0.082(2) Uani 1 1 d . . .
H41A H 0.4438 0.8676 0.1820 0.124 Uiso 1 1 calc GR . .
H41B H 0.4677 0.8260 0.1188 0.124 Uiso 1 1 calc GR . .
H41C H 0.4957 0.8079 0.1849 0.124 Uiso 1 1 calc GR . .
C42 C 0.4806(2) 0.6028(6) 0.1451(3) 0.078(2) Uani 1 1 d . . .
H42A H 0.5100 0.6120 0.1718 0.117 Uiso 1 1 calc GR . .
H42B H 0.4880 0.6211 0.1017 0.117 Uiso 1 1 calc GR . .
H42C H 0.4696 0.5281 0.1470 0.117 Uiso 1 1 calc GR . .
Cl1 Cl 0.48867(11) 0.2222(3) 0.18400(18) 0.1636(13) Uani 1 1 d . . .
Cl2 Cl 0.44866(10) 0.3759(2) 0.26334(15) 0.1515(13) Uani 1 1 d . . .
C43 C 0.5000 0.3025(7) 0.2500 0.093(4) Uani 1 2 d S T P

loop_
_atom_site_aniso_label
_atom_site_aniso_U_11
_atom_site_aniso_U_22
_atom_site_aniso_U_33
_atom_site_aniso_U_23
_atom_site_aniso_U_13
_atom_site_aniso_U_12
Zn1 0.0266(3) 0.0431(4) 0.0258(3) -0.0134(3) -0.0048(2) -0.0058(3)
S1 0.0397(9) 0.1104(15) 0.0347(8) -0.0132(8) 0.0043(6) -0.0029(9)
O1 0.034(2) 0.059(2) 0.0298(19) -0.0069(16) 0.0032(15) -0.0024(17)
N1 0.026(2) 0.037(3) 0.029(2) -0.0122(19) -0.0020(17) -0.0051(18)
N2 0.031(2) 0.038(3) 0.027(2) -0.0108(19) -0.0027(17) -0.0014(19)
N3 0.033(2) 0.039(2) 0.025(2) -0.0128(19) -0.0043(17) -0.0016(19)
N4 0.030(2) 0.041(3) 0.029(2) -0.012(2) -0.0064(17) -0.0019(19)
C1 0.027(3) 0.045(3) 0.033(3) -0.017(2) -0.007(2) -0.007(2)
C2 0.036(3) 0.041(3) 0.038(3) -0.011(2) -0.009(2) 0.002(2)
C3 0.036(3) 0.041(3) 0.041(3) -0.010(2) -0.017(2) 0.002(2)
C4 0.032(3) 0.047(3) 0.028(3) -0.021(2) -0.006(2) -0.006(2)
C5 0.056(4) 0.043(4) 0.041(3) -0.017(3) -0.010(3) -0.015(3)
C6 0.058(4) 0.042(3) 0.043(3) -0.002(3) -0.006(3) -0.015(3)
C7 0.039(3) 0.041(3) 0.028(3) -0.012(2) 0.001(2) -0.009(2)
C8 0.035(3) 0.049(3) 0.028(3) -0.010(2) 0.002(2) -0.008(2)
C9 0.066(4) 0.052(4) 0.024(3) -0.005(3) -0.001(3) -0.020(3)
C10 0.079(5) 0.049(4) 0.035(3) -0.005(3) 0.004(3) 0.003(3)
C11 0.100(6) 0.062(5) 0.037(4) -0.011(3) -0.006(4) 0.001(4)
C12 0.108(7) 0.073(5) 0.045(4) -0.015(4) -0.002(4) -0.025(5)
C13 0.091(6) 0.089(6) 0.050(4) 0.017(4) 0.000(4) -0.044(5)
C14 0.069(5) 0.094(6) 0.059(4) 0.003(4) -0.008(4) -0.031(4)
C15 0.030(3) 0.046(3) 0.028(3) -0.012(2) -0.002(2) -0.001(2)
C16 0.040(3) 0.045(4) 0.030(3) -0.011(2) -0.007(2) 0.007(3)
C17 0.032(3) 0.056(4) 0.034(3) -0.017(3) -0.010(2) 0.002(3)
C18 0.028(3) 0.045(3) 0.026(3) -0.013(2) -0.005(2) 0.000(2)
C19 0.027(3) 0.047(3) 0.023(2) -0.012(2) -0.0012(19) -0.005(2)
C20 0.036(3) 0.048(3) 0.027(3) -0.016(2) -0.005(2) -0.007(2)
C21 0.038(3) 0.051(4) 0.032(3) -0.011(3) 0.001(2) -0.010(3)
C22 0.061(4) 0.058(4) 0.030(3) -0.017(3) 0.002(3) -0.017(3)
C23 0.068(4) 0.079(5) 0.030(3) -0.022(3) -0.012(3) -0.019(4)
C24 0.045(4) 0.090(5) 0.046(4) -0.017(3) -0.005(3) -0.029(3)
C25 0.038(3) 0.083(4) 0.029(3) -0.015(3) -0.001(2) -0.013(3)
C26 0.028(3) 0.046(3) 0.032(3) -0.012(2) -0.001(2) -0.010(2)
C27 0.043(3) 0.047(4) 0.031(3) -0.015(2) -0.003(2) -0.011(3)
C28 0.040(3) 0.041(3) 0.030(3) -0.008(2) -0.003(2) -0.009(2)
C29 0.027(3) 0.040(3) 0.029(3) -0.015(2) -0.001(2) -0.009(2)
C30 0.023(3) 0.039(3) 0.026(2) -0.003(2) -0.0010(19) -0.005(2)
C31 0.031(3) 0.046(3) 0.032(3) -0.019(2) -0.001(2) -0.005(2)
C32 0.037(3) 0.054(4) 0.030(3) -0.004(2) -0.002(2) -0.007(3)
C33 0.044(3) 0.058(4) 0.038(3) 0.000(3) -0.007(2) -0.013(3)
C34 0.072(5) 0.045(4) 0.038(3) 0.001(3) -0.014(3) -0.005(3)
C35 0.047(4) 0.054(4) 0.059(4) -0.009(3) -0.021(3) 0.006(3)
C36 0.045(4) 0.050(4) 0.051(4) -0.011(3) -0.004(3) -0.004(3)
C37 0.026(3) 0.046(3) 0.025(3) -0.011(2) -0.004(2) -0.005(2)
C38 0.033(3) 0.046(3) 0.029(3) -0.005(2) -0.005(2) -0.008(2)
C39 0.037(3) 0.052(4) 0.029(3) -0.013(2) -0.008(2) -0.003(3)
C40 0.026(3) 0.046(3) 0.030(3) -0.013(2) -0.006(2) -0.005(2)
C41 0.085(6) 0.084(6) 0.080(5) 0.020(4) 0.041(4) 0.012(4)
C42 0.060(5) 0.104(6) 0.072(5) -0.025(4) 0.024(4) -0.007(4)
Cl1 0.111(2) 0.147(3) 0.234(4) -0.062(2) 0.023(2) -0.0285(19)
Cl2 0.111(2) 0.155(2) 0.192(3) 0.052(2) 0.085(2) 0.0729(18)
C43 0.068(7) 0.043(6) 0.169(12) 0.000 0.041(7) 0.000

loop_
_atom_type_symbol
_atom_type_description
_atom_type_scat_dispersion_real
_atom_type_scat_dispersion_imag
_atom_type_scat_source
C C 0.0033 0.0016 'International Tables Vol C Tables 4.2.6.8 and 6.1.1.4'
H H 0.0000 0.0000 'International Tables Vol C Tables 4.2.6.8 and 6.1.1.4'
Cl Cl 0.1484 0.1585 'International Tables Vol C Tables 4.2.6.8 and 6.1.1.4'
N N 0.0061 0.0033 'International Tables Vol C Tables 4.2.6.8 and 6.1.1.4'
O O 0.0106 0.0060 'International Tables Vol C Tables 4.2.6.8 and 6.1.1.4'
S S 0.1246 0.1234 'International Tables Vol C Tables 4.2.6.8 and 6.1.1.4'
Zn Zn 0.2839 1.4301 'International Tables Vol C Tables 4.2.6.8 and 6.1.1.4'

loop_
_geom_angle_atom_site_label_1
_geom_angle_atom_site_label_2
_geom_angle_atom_site_label_3
_geom_angle
_geom_angle_site_symmetry_1
_geom_angle_site_symmetry_3
N1 Zn1 O1 99.06(14) . .
N1 Zn1 N2 89.34(15) . .
N1 Zn1 N3 163.34(15) . .
N2 Zn1 O1 99.16(14) . .
N3 Zn1 O1 97.59(14) . .
N3 Zn1 N2 87.68(15) . .
N4 Zn1 O1 96.50(15) . .
N4 Zn1 N1 88.96(15) . .
N4 Zn1 N2 164.32(15) . .
N4 Zn1 N3 89.50(15) . .
O1 S1 C41 104.5(3) . .
O1 S1 C42 104.9(3) . .
C41 S1 C42 98.7(3) . .
S1 O1 Zn1 119.0(2) . .
C37 N1 Zn1 126.8(3) . .
C40 N1 Zn1 126.3(3) . .
C40 N1 C37 106.7(4) . .
C4 N2 Zn1 126.6(3) . .
C4 N2 C7 106.0(4) . .
C7 N2 Zn1 127.1(3) . .
C15 N3 Zn1 127.8(3) . .
C15 N3 C18 106.4(4) . .
C18 N3 Zn1 124.9(3) . .
C26 N4 Zn1 125.0(3) . .
C29 N4 Zn1 126.7(3) . .
C29 N4 C26 105.9(4) . .
C4 C1 C2 114.8(5) . .
C40 C1 C2 118.7(5) . .
C40 C1 C4 126.5(4) . .
C3 C2 C1 173.8(6) . .
C2 C3 C3 178.8(8) . 5_676
N2 C4 C1 124.0(5) . .
N2 C4 C5 110.7(4) . .
C1 C4 C5 125.3(4) . .
C4 C5 H5 126.6 . .
C6 C5 C4 106.8(4) . .
C6 C5 H5 126.6 . .
C5 C6 H6 126.0 . .
C5 C6 C7 108.1(5) . .
C7 C6 H6 126.0 . .
N2 C7 C6 108.4(4) . .
N2 C7 C8 126.0(4) . .
C8 C7 C6 125.6(5) . .
C7 C8 C9 118.5(4) . .
C7 C8 C15 124.5(5) . .
C15 C8 C9 117.0(4) . .
C10 C9 C8 118.9(5) . .
C14 C9 C8 121.7(6) . .
C14 C9 C10 119.3(6) . .
C9 C10 H10 119.5 . .
C11 C10 C9 121.0(6) . .
C11 C10 H10 119.5 . .
C10 C11 H11 121.0 . .
C12 C11 C10 118.0(7) . .
C12 C11 H11 121.0 . .
C11 C12 H12 118.2 . .
C13 C12 C11 123.6(8) . .
C13 C12 H12 118.2 . .
C12 C13 H13 120.9 . .
C12 C13 C14 118.2(7) . .
C14 C13 H13 120.9 . .
C9 C14 C13 119.8(7) . .
C9 C14 H14 120.1 . .
C13 C14 H14 120.1 . .
N3 C15 C8 125.9(4) . .
N3 C15 C16 110.0(4) . .
C8 C15 C16 124.0(5) . .
C15 C16 H16 127.0 . .
C17 C16 C15 106.1(5) . .
C17 C16 H16 127.0 . .
C16 C17 H17 125.7 . .
C16 C17 C18 108.6(4) . .
C18 C17 H17 125.7 . .
N3 C18 C17 108.9(4) . .
N3 C18 C19 125.8(4) . .
C19 C18 C17 125.4(4) . .
C18 C19 C20 115.7(4) . .
C18 C19 C26 126.2(4) . .
C26 C19 C20 118.1(5) . .
C21 C20 C19 119.3(4) . .
C25 C20 C19 121.0(4) . .
C25 C20 C21 119.5(4) . .
C20 C21 H21 119.9 . .
C22 C21 C20 120.2(5) . .
C22 C21 H21 119.9 . .
C21 C22 H22 120.0 . .
C23 C22 C21 120.1(5) . .
C23 C22 H22 120.0 . .
C22 C23 H23 119.7 . .
C22 C23 C24 120.6(5) . .
C24 C23 H23 119.7 . .
C23 C24 H24 120.3 . .
C23 C24 C25 119.4(5) . .
C25 C24 H24 120.3 . .
C20 C25 C24 120.1(5) . .
C20 C25 H25 119.9 . .
C24 C25 H25 119.9 . .
N4 C26 C19 124.5(5) . .
N4 C26 C27 109.4(4) . .
C19 C26 C27 126.1(4) . .
C26 C27 H27 125.9 . .
C28 C27 C26 108.1(4) . .
C28 C27 H27 125.9 . .
C27 C28 H28 126.7 . .
C27 C28 C29 106.6(5) . .
C29 C28 H28 126.7 . .
N4 C29 C28 110.0(4) . .
N4 C29 C30 124.9(4) . .
C30 C29 C28 125.1(5) . .
C29 C30 C31 117.1(4) . .
C37 C30 C29 125.2(4) . .
C37 C30 C31 117.7(4) . .
C32 C31 C30 121.4(4) . .
C36 C31 C30 121.8(5) . .
C36 C31 C32 116.7(5) . .
C31 C32 H32 119.2 . .
C33 C32 C31 121.7(5) . .
C33 C32 H32 119.2 . .
C32 C33 H33 120.0 . .
C34 C33 C32 119.9(5) . .
C34 C33 H33 120.0 . .
C33 C34 H34 120.0 . .
C35 C34 C33 119.9(6) . .
C35 C34 H34 120.0 . .
C34 C35 H35 119.7 . .
C34 C35 C36 120.7(6) . .
C36 C35 H35 119.7 . .
C31 C36 H36 119.5 . .
C35 C36 C31 121.0(5) . .
C35 C36 H36 119.5 . .
N1 C37 C30 125.5(4) . .
N1 C37 C38 109.5(4) . .
C30 C37 C38 124.9(5) . .
C37 C38 H38 126.6 . .
C39 C38 C37 106.9(4) . .
C39 C38 H38 126.6 . .
C38 C39 H39 126.3 . .
C38 C39 C40 107.4(4) . .
C40 C39 H39 126.3 . .
N1 C40 C1 125.5(5) . .
N1 C40 C39 109.4(5) . .
C1 C40 C39 125.1(4) . .
S1 C41 H41A 109.5 . .
S1 C41 H41B 109.5 . .
S1 C41 H41C 109.5 . .
H41A C41 H41B 109.5 . .
H41A C41 H41C 109.5 . .
H41B C41 H41C 109.5 . .
S1 C42 H42A 109.5 . .
S1 C42 H42B 109.5 . .
S1 C42 H42C 109.5 . .
H42A C42 H42B 109.5 . .
H42A C42 H42C 109.5 . .
H42B C42 H42C 109.5 . .
Cl1 C43 Cl1 110.0(6) . 2_655
Cl2 C43 Cl1 107.61(14) 2_655 .
Cl2 C43 Cl1 108.34(17) . .
Cl2 C43 Cl1 108.34(17) 2_655 2_655
Cl2 C43 Cl1 107.60(14) . 2_655
Cl2 C43 Cl2 114.9(6) 2_655 .

loop_
_geom_bond_atom_site_label_1
_geom_bond_atom_site_label_2
_geom_bond_distance
_geom_bond_site_symmetry_2
Zn1 O1 2.107(3) .
Zn1 N1 2.062(4) .
Zn1 N2 2.071(4) .
Zn1 N3 2.066(4) .
Zn1 N4 2.050(4) .
S1 O1 1.511(3) .
S1 C41 1.754(7) .
S1 C42 1.767(6) .
N1 C37 1.369(6) .
N1 C40 1.364(6) .
N2 C4 1.373(5) .
N2 C7 1.380(6) .
N3 C15 1.365(6) .
N3 C18 1.377(6) .
N4 C26 1.387(5) .
N4 C29 1.367(6) .
C1 C2 1.432(6) .
C1 C4 1.417(7) .
C1 C40 1.404(7) .
C2 C3 1.191(6) .
C3 C3 1.385(9) 5_676
C4 C5 1.422(7) .
C5 H5 0.9500 .
C5 C6 1.338(7) .
C6 H6 0.9500 .
C6 C7 1.447(7) .
C7 C8 1.397(6) .
C8 C9 1.506(7) .
C8 C15 1.400(7) .
C9 C10 1.399(8) .
C9 C14 1.346(8) .
C10 H10 0.9500 .
C10 C11 1.377(8) .
C11 H11 0.9500 .
C11 C12 1.375(9) .
C12 H12 0.9500 .
C12 C13 1.318(10) .
C13 H13 0.9500 .
C13 C14 1.453(9) .
C14 H14 0.9500 .
C15 C16 1.449(6) .
C16 H16 0.9500 .
C16 C17 1.335(7) .
C17 H17 0.9500 .
C17 C18 1.434(7) .
C18 C19 1.389(7) .
C19 C20 1.505(6) .
C19 C26 1.411(7) .
C20 C21 1.390(7) .
C20 C25 1.379(7) .
C21 H21 0.9500 .
C21 C22 1.389(6) .
C22 H22 0.9500 .
C22 C23 1.364(7) .
C23 H23 0.9500 .
C23 C24 1.383(7) .
C24 H24 0.9500 .
C24 C25 1.399(7) .
C25 H25 0.9500 .
C26 C27 1.424(7) .
C27 H27 0.9500 .
C27 C28 1.342(6) .
C28 H28 0.9500 .
C28 C29 1.443(6) .
C29 C30 1.423(6) .
C30 C31 1.489(7) .
C30 C37 1.401(6) .
C31 C32 1.406(7) .
C31 C36 1.396(7) .
C32 H32 0.9500 .
C32 C33 1.375(7) .
C33 H33 0.9500 .
C33 C34 1.375(7) .
C34 H34 0.9500 .
C34 C35 1.365(8) .
C35 H35 0.9500 .
C35 C36 1.383(8) .
C36 H36 0.9500 .
C37 C38 1.446(6) .
C38 H38 0.9500 .
C38 C39 1.340(7) .
C39 H39 0.9500 .
C39 C40 1.445(7) .
C41 H41A 0.9800 .
C41 H41B 0.9800 .
C41 H41C 0.9800 .
C42 H42A 0.9800 .
C42 H42B 0.9800 .
C42 H42C 0.9800 .
Cl1 C43 1.749(6) .
Cl2 C43 1.705(5) .
C43 Cl1 1.749(6) 2_655
C43 Cl2 1.705(5) 2_655
